data_7229239
loop_
_publ_author_name
'Jiang, Wen-Hong'
'Zhang, Han-Zhong'
'Hou, Guang-Feng'
'Ma, Dong-Sheng'
'Liu, Bin'
'Yu, Ying-Hui'

_publ_section_title
;
 Five Co(ii) coordination polymers with different counter anions based on
 [3,5-di(4H-1,2,4-triazol-4-yl)benzoato]&#x2212; ligand: directed
 synthesis, structures and magnetic properties
;
_journal_issue 72
_journal_name_full 'RSC Adv.'
_journal_page_first 45641
_journal_paper_doi 10.1039/C7RA07089F
_journal_volume 7
_journal_year 2017
_chemical_formula_moiety 'C22 H16 Co N12 O5, H2 O'
_chemical_formula_sum 'C22 H18 Co N12 O6'
_chemical_formula_weight 605.41
_chemical_name_systematic
; 
 ? 
;
_space_group_IT_number 14
_symmetry_cell_setting monoclinic
_symmetry_space_group_name_Hall '-P 2ybc'
_symmetry_space_group_name_H-M 'P 1 21/c 1'
_atom_sites_solution_hydrogens geom
_atom_sites_solution_primary direct
_atom_sites_solution_secondary difmap
_audit_creation_method SHELXL-97
_audit_update_record
;
2017-01-17 deposited with the CCDC.
2017-09-07 downloaded from the CCDC.
;
_cell_angle_alpha 90.00
_cell_angle_beta 101.871(2)
_cell_angle_gamma 90.00
_cell_formula_units_Z 4
_cell_length_a 16.8418(4)
_cell_length_b 7.0186(2)
_cell_length_c 19.1189(4)
_cell_measurement_reflns_used 3330
_cell_measurement_temperature 293(2)
_cell_measurement_theta_max 28.9021
_cell_measurement_theta_min 2.8928
_cell_volume 2211.63(10)
_computing_cell_refinement
;
CrysAlisPro, Agilent Technologies,
Version 1.171.35.21 (release 20-01-2012 CrysAlis171 .NET)
(compiled Jan 23 2012,18:06:46)
;
_computing_data_collection
;
CrysAlisPro, Agilent Technologies,
Version 1.171.35.21 (release 20-01-2012 CrysAlis171 .NET)
(compiled Jan 23 2012,18:06:46)
;
_computing_data_reduction
;
CrysAlisPro, Agilent Technologies,
Version 1.171.35.21 (release 20-01-2012 CrysAlis171 .NET)
(compiled Jan 23 2012,18:06:46)
;
_computing_structure_refinement 'SHELXL-97 (Sheldrick, 1997)'
_computing_structure_solution 'SHELXS-97 (Sheldrick, 1990)'
_diffrn_ambient_temperature 293(2)
_diffrn_detector_area_resol_mean 16.1954
_diffrn_measured_fraction_theta_full 0.998
_diffrn_measured_fraction_theta_max 0.998
_diffrn_measurement_device_type 'Xcalibur, Eos'
_diffrn_measurement_method '\w scans'
_diffrn_radiation_monochromator graphite
_diffrn_radiation_source 'fine-focus sealed tube'
_diffrn_radiation_type MoK\a
_diffrn_radiation_wavelength 0.71073
_diffrn_reflns_av_R_equivalents 0.0270
_diffrn_reflns_av_sigmaI/netI 0.0401
_diffrn_reflns_limit_h_max 20
_diffrn_reflns_limit_h_min -11
_diffrn_reflns_limit_k_max 8
_diffrn_reflns_limit_k_min -8
_diffrn_reflns_limit_l_max 22
_diffrn_reflns_limit_l_min -22
_diffrn_reflns_number 9165
_diffrn_reflns_theta_full 25.00
_diffrn_reflns_theta_max 25.00
_diffrn_reflns_theta_min 2.94
_exptl_absorpt_coefficient_mu 0.851
_exptl_absorpt_correction_T_max 0.9122
_exptl_absorpt_correction_T_min 0.8550
_exptl_absorpt_correction_type multi-scan
_exptl_absorpt_process_details
;
CrysAlisPro, Agilent Technologies,
Version 1.171.35.21 (release 20-01-2012 CrysAlis171 .NET)
(compiled Jan 23 2012,18:06:46)
Empirical absorption correction using spherical harmonics,
 implemented in SCALE3 ABSPACK scaling algorithm.
;
_exptl_crystal_colour red
_exptl_crystal_density_diffrn 1.818
_exptl_crystal_density_method 'not measured'
_exptl_crystal_description rod
_exptl_crystal_F_000 1236
_exptl_crystal_size_max 0.19
_exptl_crystal_size_mid 0.13
_exptl_crystal_size_min 0.11
_refine_diff_density_max 0.497
_refine_diff_density_min -0.670
_refine_diff_density_rms 0.068
_refine_ls_extinction_method none
_refine_ls_goodness_of_fit_ref 1.041
_refine_ls_hydrogen_treatment mixed
_refine_ls_matrix_type full
_refine_ls_number_parameters 370
_refine_ls_number_reflns 3886
_refine_ls_number_restraints 6
_refine_ls_restrained_S_all 1.053
_refine_ls_R_factor_all 0.0515
_refine_ls_R_factor_gt 0.0373
_refine_ls_shift/su_max 0.000
_refine_ls_shift/su_mean 0.000
_refine_ls_structure_factor_coef Fsqd
_refine_ls_weighting_details 'calc w=1/[\s^2^(Fo^2^)+(0.0454P)^2^+1.8977P] where P=(Fo^2^+2Fc^2^)/3'
_refine_ls_weighting_scheme calc
_refine_ls_wR_factor_gt 0.0894
_refine_ls_wR_factor_ref 0.0968
_reflns_number_gt 3149
_reflns_number_total 3886
_reflns_threshold_expression >2sigma(I)
_cod_data_source_file c7ra07089f2.cif
_cod_data_source_block 2-Co
_cod_original_cell_volume 2211.63(9)
_cod_original_sg_symbol_H-M 'P 21/c'
_cod_database_code 7229239

loop_
_symmetry_equiv_pos_as_xyz
'x, y, z'
'-x, y+1/2, -z+1/2'
'-x, -y, -z'
'x, -y-1/2, z-1/2'

loop_
_atom_site_label
_atom_site_type_symbol
_atom_site_fract_x
_atom_site_fract_y
_atom_site_fract_z
_atom_site_U_iso_or_equiv
_atom_site_adp_type
_atom_site_occupancy
_atom_site_symmetry_multiplicity
_atom_site_calc_flag
_atom_site_refinement_flags
C1 C 0.28663(17) 0.5937(4) 0.06029(15) 0.0166(6) Uani 1 1 d .
C2 C 0.21527(16) 0.6554(4) 0.07807(15) 0.0178(6) Uani 1 1 d .
H2 H 0.2127 0.6739 0.1257 0.021 Uiso 1 1 calc R
C3 C 0.15044(17) 0.6688(4) -0.04747(15) 0.0197(7) Uani 1 1 d .
H3 H 0.1054 0.6943 -0.0833 0.024 Uiso 1 1 calc R
C4 C 0.22262(17) 0.6089(4) -0.06365(14) 0.0158(6) Uani 1 1 d .
C5 C 0.28988(17) 0.5668(4) -0.01104(15) 0.0169(6) Uani 1 1 d .
H5 H 0.3370 0.5209 -0.0233 0.020 Uiso 1 1 calc R
C6 C 0.0655(2) 0.8564(5) 0.10133(17) 0.0319(8) Uani 1 1 d .
H6 H 0.1078 0.8921 0.1383 0.038 Uiso 1 1 calc R
C7 C -0.00279(18) 0.7350(5) 0.00374(18) 0.0299(8) Uani 1 1 d .
H7 H -0.0164 0.6720 -0.0399 0.036 Uiso 1 1 calc R
C8 C 0.17510(17) 0.5773(5) -0.19809(15) 0.0216(7) Uani 1 1 d .
H8 H 0.1200 0.5591 -0.1999 0.026 Uiso 1 1 calc R
C9 C 0.30235(17) 0.6235(4) -0.15893(15) 0.0198(7) Uani 1 1 d .
H9 H 0.3524 0.6443 -0.1287 0.024 Uiso 1 1 calc R
C10 C 0.36235(17) 0.5593(4) 0.11714(15) 0.0173(6) Uani 1 1 d .
C11 C 0.63681(17) 0.8430(4) 0.16633(15) 0.0156(6) Uani 1 1 d .
C12 C 0.63267(17) 0.8717(4) 0.09366(15) 0.0178(6) Uani 1 1 d .
H12 H 0.5829 0.8708 0.0618 0.021 Uiso 1 1 calc R
C13 C 0.70385(17) 0.9017(4) 0.06940(14) 0.0155(6) Uani 1 1 d .
C14 C 0.77874(17) 0.9113(4) 0.11650(15) 0.0174(6) Uani 1 1 d .
H14 H 0.8262 0.9316 0.0998 0.021 Uiso 1 1 calc R
C15 C 0.78080(17) 0.8899(4) 0.18923(15) 0.0170(6) Uani 1 1 d .
C16 C 0.71096(17) 0.8519(4) 0.21403(15) 0.0190(7) Uani 1 1 d .
H16 H 0.7136 0.8325 0.2626 0.023 Uiso 1 1 calc R
C17 C 0.64134(16) 0.9870(4) -0.05802(14) 0.0168(6) Uani 1 1 d .
H17 H 0.5923 1.0354 -0.0507 0.020 Uiso 1 1 calc R
C18 C 0.75981(17) 0.8602(4) -0.04116(15) 0.0198(7) Uani 1 1 d .
H18 H 0.8089 0.8052 -0.0193 0.024 Uiso 1 1 calc R
C19 C 0.92634(17) 0.9904(5) 0.23236(16) 0.0290(8) Uani 1 1 d .
H19 H 0.9336 1.0522 0.1911 0.035 Uiso 1 1 calc R
C20 C 0.8739(2) 0.8352(6) 0.30745(17) 0.0352(9) Uani 1 1 d .
H20 H 0.8375 0.7677 0.3286 0.042 Uiso 1 1 calc R
C21 C 0.56258(16) 0.7925(4) 0.19524(14) 0.0150(6) Uani 1 1 d .
C33 C 0.14738(16) 0.6896(4) 0.02434(15) 0.0175(6) Uani 1 1 d .
Co1 Co 0.39331(2) 0.89170(6) 0.218491(19) 0.01404(13) Uani 1 1 d .
N1 N 0.07434(14) 0.7544(4) 0.04246(12) 0.0212(6) Uani 1 1 d .
N2 N -0.01058(17) 0.8964(5) 0.09825(15) 0.0417(8) Uani 1 1 d .
N3 N -0.05470(16) 0.8162(5) 0.03584(15) 0.0390(8) Uani 1 1 d .
N4 N 0.23189(14) 0.6006(4) -0.13685(12) 0.0170(5) Uani 1 1 d .
N5 N 0.20825(14) 0.5838(4) -0.25384(13) 0.0238(6) Uani 1 1 d .
N6 N 0.29109(14) 0.6127(4) -0.22819(12) 0.0177(5) Uani 1 1 d .
N7 N 0.70163(14) 0.9180(3) -0.00566(12) 0.0163(5) Uani 1 1 d .
N8 N 0.66194(13) 0.9756(3) -0.11998(12) 0.0160(5) Uani 1 1 d .
N9 N 0.73807(14) 0.8915(4) -0.10907(13) 0.0215(6) Uani 1 1 d .
N10 N 0.85634(14) 0.9028(4) 0.23959(12) 0.0199(6) Uani 1 1 d .
N11 N 0.98175(16) 0.9767(5) 0.29043(15) 0.0358(7) Uani 1 1 d .
N12 N 0.94732(18) 0.8760(5) 0.33923(15) 0.0410(8) Uani 1 1 d .
O1 O 0.36232(12) 0.6206(3) 0.17902(10) 0.0198(5) Uani 1 1 d .
O2 O 0.41904(13) 0.4738(4) 0.09805(11) 0.0343(6) Uani 1 1 d .
O3 O 0.49947(11) 0.8909(3) 0.17361(10) 0.0180(4) Uani 1 1 d .
O4 O 0.56922(12) 0.6593(3) 0.23904(10) 0.0215(5) Uani 1 1 d .
O5 O 0.45695(11) 0.7871(3) 0.31789(10) 0.0192(5) Uani 1 1 d .
H51 H 0.4734 0.6738 0.3142 0.029 Uiso 1 1 d R
H52 H 0.4973 0.8569 0.3357 0.029 Uiso 1 1 d R
O6 O 0.5266(3) 0.2959(9) 0.0157(3) 0.144(2) Uani 1 1 d U
H61 H 0.5177 0.3649 -0.0216 0.217 Uiso 1 1 d R
H62 H 0.5120 0.3587 0.0490 0.217 Uiso 1 1 d R

loop_
_atom_site_aniso_label
_atom_site_aniso_U_11
_atom_site_aniso_U_22
_atom_site_aniso_U_33
_atom_site_aniso_U_23
_atom_site_aniso_U_13
_atom_site_aniso_U_12
C1 0.0166(14) 0.0184(16) 0.0139(14) 0.0010(13) 0.0012(11) 0.0001(12)
C2 0.0170(15) 0.0233(17) 0.0138(14) -0.0023(13) 0.0045(12) -0.0020(12)
C3 0.0149(14) 0.0276(18) 0.0163(15) 0.0000(13) 0.0025(12) -0.0009(13)
C4 0.0179(14) 0.0190(15) 0.0115(14) -0.0002(12) 0.0054(11) -0.0006(12)
C5 0.0140(14) 0.0207(17) 0.0166(15) -0.0028(13) 0.0044(11) 0.0012(12)
C6 0.0269(18) 0.051(2) 0.0168(16) -0.0109(16) 0.0025(13) 0.0096(16)
C7 0.0161(15) 0.050(2) 0.0223(16) -0.0041(16) 0.0008(13) 0.0033(15)
C8 0.0114(14) 0.038(2) 0.0152(15) -0.0017(14) 0.0016(12) 0.0011(13)
C9 0.0117(14) 0.0327(18) 0.0155(15) 0.0009(14) 0.0037(11) -0.0004(13)
C10 0.0174(15) 0.0188(16) 0.0147(15) 0.0013(13) 0.0007(12) -0.0015(12)
C11 0.0155(14) 0.0170(15) 0.0156(14) 0.0024(12) 0.0063(11) 0.0046(12)
C12 0.0117(14) 0.0261(17) 0.0146(15) 0.0020(13) 0.0008(11) 0.0022(12)
C13 0.0182(14) 0.0189(16) 0.0098(14) 0.0031(12) 0.0037(11) 0.0031(12)
C14 0.0144(14) 0.0235(17) 0.0150(15) 0.0020(13) 0.0049(11) -0.0001(12)
C15 0.0150(14) 0.0196(16) 0.0149(14) 0.0021(13) -0.0005(11) 0.0024(12)
C16 0.0207(15) 0.0247(18) 0.0121(14) 0.0025(13) 0.0044(12) 0.0020(13)
C17 0.0132(14) 0.0227(17) 0.0143(14) 0.0026(13) 0.0022(11) 0.0024(12)
C18 0.0137(14) 0.0291(18) 0.0170(15) 0.0028(13) 0.0044(12) 0.0049(13)
C19 0.0149(15) 0.052(2) 0.0205(16) -0.0014(16) 0.0048(13) -0.0021(15)
C20 0.0280(18) 0.056(3) 0.0181(17) 0.0124(17) -0.0020(14) -0.0107(17)
C21 0.0136(14) 0.0180(16) 0.0131(14) -0.0023(13) 0.0025(11) 0.0011(12)
C33 0.0140(14) 0.0206(16) 0.0185(15) -0.0025(13) 0.0045(12) -0.0005(12)
Co1 0.0123(2) 0.0203(2) 0.0096(2) -0.00060(17) 0.00246(14) -0.00065(16)
N1 0.0141(12) 0.0341(16) 0.0158(13) -0.0028(12) 0.0043(10) 0.0027(11)
N2 0.0300(16) 0.070(2) 0.0262(16) -0.0070(16) 0.0082(13) 0.0169(16)
N3 0.0172(14) 0.069(2) 0.0299(16) -0.0001(16) 0.0032(12) 0.0092(15)
N4 0.0147(12) 0.0250(14) 0.0121(12) -0.0007(11) 0.0047(9) 0.0002(10)
N5 0.0148(12) 0.0406(17) 0.0150(13) -0.0018(12) 0.0006(10) 0.0034(11)
N6 0.0146(12) 0.0243(14) 0.0138(12) 0.0013(11) 0.0022(10) 0.0013(10)
N7 0.0146(12) 0.0229(14) 0.0111(12) 0.0022(10) 0.0020(9) 0.0007(10)
N8 0.0146(12) 0.0198(13) 0.0127(12) 0.0022(11) 0.0006(9) 0.0005(10)
N9 0.0184(13) 0.0311(15) 0.0158(13) 0.0033(12) 0.0051(10) 0.0059(11)
N10 0.0150(12) 0.0316(15) 0.0120(12) 0.0014(11) 0.0006(10) 0.0004(11)
N11 0.0192(14) 0.060(2) 0.0263(15) -0.0024(15) 0.0004(12) -0.0019(14)
N12 0.0317(16) 0.062(2) 0.0243(16) 0.0089(15) -0.0074(13) -0.0083(15)
O1 0.0220(11) 0.0233(11) 0.0130(10) -0.0020(9) 0.0011(8) -0.0020(9)
O2 0.0246(12) 0.0547(16) 0.0218(12) -0.0056(12) 0.0008(10) 0.0192(12)
O3 0.0138(10) 0.0227(11) 0.0181(11) 0.0050(9) 0.0043(8) 0.0036(9)
O4 0.0222(11) 0.0222(12) 0.0217(11) 0.0089(10) 0.0086(9) 0.0053(9)
O5 0.0148(10) 0.0225(12) 0.0191(11) -0.0025(9) 0.0009(8) 0.0014(9)
O6 0.105(3) 0.214(5) 0.119(4) -0.047(4) 0.036(3) -0.015(4)

loop_
_atom_type_symbol
_atom_type_description
_atom_type_scat_dispersion_real
_atom_type_scat_dispersion_imag
_atom_type_scat_source
C C 0.0033 0.0016 'International Tables Vol C Tables 4.2.6.8 and 6.1.1.4'
H H 0.0000 0.0000 'International Tables Vol C Tables 4.2.6.8 and 6.1.1.4'
Co Co 0.3494 0.9721 'International Tables Vol C Tables 4.2.6.8 and 6.1.1.4'
N N 0.0061 0.0033 'International Tables Vol C Tables 4.2.6.8 and 6.1.1.4'
O O 0.0106 0.0060 'International Tables Vol C Tables 4.2.6.8 and 6.1.1.4'

loop_
_geom_angle_atom_site_label_1
_geom_angle_atom_site_label_2
_geom_angle_atom_site_label_3
_geom_angle
_geom_angle_site_symmetry_1
_geom_angle_site_symmetry_3
C2 C1 C5 119.7(3) . .
C2 C1 C10 121.3(2) . .
C5 C1 C10 119.0(2) . .
C1 C2 C33 119.7(3) . .
C1 C2 H2 120.1 . .
C33 C2 H2 120.1 . .
C4 C3 C33 117.8(3) . .
C4 C3 H3 121.1 . .
C33 C3 H3 121.1 . .
C3 C4 C5 122.0(3) . .
C3 C4 N4 120.4(2) . .
C5 C4 N4 117.5(2) . .
C4 C5 C1 119.6(3) . .
C4 C5 H5 120.2 . .
C1 C5 H5 120.2 . .
N2 C6 N1 110.4(3) . .
N2 C6 H6 124.8 . .
N1 C6 H6 124.8 . .
N3 C7 N1 111.0(3) . .
N3 C7 H7 124.5 . .
N1 C7 H7 124.5 . .
N5 C8 N4 110.9(3) . .
N5 C8 H8 124.6 . .
N4 C8 H8 124.6 . .
N6 C9 N4 111.0(2) . .
N6 C9 H9 124.5 . .
N4 C9 H9 124.5 . .
O2 C10 O1 126.1(3) . .
O2 C10 C1 116.7(2) . .
O1 C10 C1 117.2(2) . .
C16 C11 C12 120.2(3) . .
C16 C11 C21 118.1(2) . .
C12 C11 C21 121.6(2) . .
C13 C12 C11 119.1(2) . .
C13 C12 H12 120.4 . .
C11 C12 H12 120.4 . .
C12 C13 C14 121.4(3) . .
C12 C13 N7 120.0(2) . .
C14 C13 N7 118.5(2) . .
C15 C14 C13 118.3(3) . .
C15 C14 H14 120.9 . .
C13 C14 H14 120.9 . .
C16 C15 C14 121.0(3) . .
C16 C15 N10 118.9(2) . .
C14 C15 N10 120.1(2) . .
C15 C16 C11 119.8(3) . .
C15 C16 H16 120.1 . .
C11 C16 H16 120.1 . .
N8 C17 N7 110.4(2) . .
N8 C17 H17 124.8 . .
N7 C17 H17 124.8 . .
N9 C18 N7 111.4(2) . .
N9 C18 H18 124.3 . .
N7 C18 H18 124.3 . .
N11 C19 N10 111.4(3) . .
N11 C19 H19 124.3 . .
N10 C19 H19 124.3 . .
N12 C20 N10 111.8(3) . .
N12 C20 H20 124.1 . .
N10 C20 H20 124.1 . .
O4 C21 O3 125.7(3) . .
O4 C21 C11 117.1(2) . .
O3 C21 C11 117.1(2) . .
C2 C33 C3 121.2(3) . .
C2 C33 N1 119.8(2) . .
C3 C33 N1 119.0(2) . .
O1 Co1 O4 176.88(8) . 2_655
O1 Co1 O5 92.96(8) . .
O4 Co1 O5 84.61(8) 2_655 .
O1 Co1 N8 92.75(9) . 3_675
O4 Co1 N8 89.57(9) 2_655 3_675
O5 Co1 N8 173.51(9) . 3_675
O1 Co1 O3 91.16(8) . .
O4 Co1 O3 87.00(8) 2_655 .
O5 Co1 O3 92.80(7) . .
N8 Co1 O3 84.02(8) 3_675 .
O1 Co1 N6 89.61(9) . 4_576
O4 Co1 N6 92.04(8) 2_655 4_576
O5 Co1 N6 82.95(8) . 4_576
N8 Co1 N6 100.16(9) 3_675 4_576
O3 Co1 N6 175.72(8) . 4_576
C7 N1 C6 104.2(3) . .
C7 N1 C33 127.8(3) . .
C6 N1 C33 128.0(3) . .
C6 N2 N3 107.4(3) . .
C7 N3 N2 106.9(3) . .
C9 N4 C8 104.7(2) . .
C9 N4 C4 125.3(2) . .
C8 N4 C4 130.0(2) . .
C8 N5 N6 106.5(2) . .
C9 N6 N5 107.0(2) . .
C9 N6 Co1 120.96(18) . 4_575
N5 N6 Co1 131.62(18) . 4_575
C17 N7 C18 104.1(2) . .
C17 N7 C13 128.9(2) . .
C18 N7 C13 127.0(2) . .
C17 N8 N9 107.4(2) . .
C17 N8 Co1 128.7(2) . 3_675
N9 N8 Co1 122.66(17) . 3_675
C18 N9 N8 106.6(2) . .
C20 N10 C19 103.4(2) . .
C20 N10 C15 127.6(3) . .
C19 N10 C15 128.9(2) . .
C19 N11 N12 106.6(3) . .
C20 N12 N11 106.8(3) . .
C10 O1 Co1 127.35(19) . .
C21 O3 Co1 125.95(18) . .
C21 O4 Co1 156.04(18) . 2_645
Co1 O5 H51 111.4 . .
Co1 O5 H52 112.1 . .
H51 O5 H52 109.0 . .
H61 O6 H62 107.7 . .

loop_
_geom_bond_atom_site_label_1
_geom_bond_atom_site_label_2
_geom_bond_distance
_geom_bond_site_symmetry_2
C1 C2 1.384(4) .
C1 C5 1.389(4) .
C1 C10 1.515(4) .
C2 C33 1.392(4) .
C2 H2 0.9300 .
C3 C4 1.380(4) .
C3 C33 1.392(4) .
C3 H3 0.9300 .
C4 C5 1.383(4) .
C4 N4 1.441(3) .
C5 H5 0.9300 .
C6 N2 1.301(4) .
C6 N1 1.368(4) .
C6 H6 0.9300 .
C7 N3 1.298(4) .
C7 N1 1.363(4) .
C7 H7 0.9300 .
C8 N5 1.302(4) .
C8 N4 1.361(4) .
C8 H8 0.9300 .
C9 N6 1.301(4) .
C9 N4 1.349(4) .
C9 H9 0.9300 .
C10 O2 1.244(3) .
C10 O1 1.259(3) .
C11 C16 1.388(4) .
C11 C12 1.391(4) .
C11 C21 1.509(4) .
C12 C13 1.387(4) .
C12 H12 0.9300 .
C13 C14 1.392(4) .
C13 N7 1.432(3) .
C14 C15 1.392(4) .
C14 H14 0.9300 .
C15 C16 1.382(4) .
C15 N10 1.432(4) .
C16 H16 0.9300 .
C17 N8 1.304(4) .
C17 N7 1.360(3) .
C17 H17 0.9300 .
C18 N9 1.293(4) .
C18 N7 1.364(4) .
C18 H18 0.9300 .
C19 N11 1.299(4) .
C19 N10 1.362(4) .
C19 H19 0.9300 .
C20 N12 1.293(4) .
C20 N10 1.356(4) .
C20 H20 0.9300 .
C21 O4 1.244(3) .
C21 O3 1.264(3) .
C33 N1 1.419(4) .
Co1 O1 2.074(2) .
Co1 O4 2.092(2) 2_655
Co1 O5 2.1121(19) .
Co1 N8 2.135(2) 3_675
Co1 O3 2.1363(18) .
Co1 N6 2.174(2) 4_576
N2 N3 1.389(4) .
N5 N6 1.395(3) .
N6 Co1 2.174(2) 4_575
N8 N9 1.387(3) .
N8 Co1 2.135(2) 3_675
N11 N12 1.388(4) .
O4 Co1 2.092(2) 2_645
O5 H51 0.8500 .
O5 H52 0.8501 .
O6 H61 0.8500 .
O6 H62 0.8499 .

loop_
_geom_hbond_atom_site_label_D
_geom_hbond_atom_site_label_H
_geom_hbond_atom_site_label_A
_geom_hbond_distance_DH
_geom_hbond_distance_HA
_geom_hbond_distance_DA
_geom_hbond_angle_DHA
_geom_hbond_site_symmetry_A
O5 H51 O3 0.85 2.04 2.872(3) 166.1 2_645
O5 H51 O4 0.85 2.37 2.797(3) 111.3 .
O5 H52 O2 0.85 1.88 2.698(3) 161.5 2_655
O6 H61 O2 0.85 2.28 3.000(6) 142.9 3_665
O6 H61 O6 0.85 2.50 3.025(12) 120.5 3_665
O6 H62 O2 0.85 2.14 2.914(5) 150.7 .
O6 H62 O5 0.85 2.54 3.136(5) 127.9 2_645
